data_7249932
loop_
_publ_author_name
'Lukoyanov, Anton N.'
'Zvereva, Yulia V.'
'Cherkasov, Anton V.'
'Zhigulin, Grigory Yu.'
'Kharitonov, Nikita P.'
'Ketkov, Sergey Yu.'

_publ_section_title
;
 Partial and complete hydrolysis of metal complexes based on
 monoiminoacenaphthene-1-ones
;
_journal_issue 12
_journal_name_full CrystEngComm
_journal_page_first 1749
_journal_page_last 1762
_journal_paper_doi 10.1039/D4CE01199F
_journal_volume 27
_journal_year 2025
_chemical_formula_moiety 'C72 H102 Al2 Li2 N2 O8'
_chemical_formula_sum 'C72 H102 Al2 Li2 N2 O8'
_chemical_formula_weight 1191.39
_space_group_crystal_system triclinic
_space_group_IT_number 2
_space_group_name_Hall '-P 1'
_space_group_name_H-M_alt 'P -1'
_atom_sites_solution_hydrogens mixed
_atom_sites_solution_primary dual
_atom_sites_solution_secondary difmap
_audit_creation_method SHELXL-2019/3
_audit_update_record
;
2024-10-30 deposited with the CCDC.	2025-02-10 downloaded from the CCDC.
;
_cell_angle_alpha 80.2304(17)
_cell_angle_beta 76.6792(18)
_cell_angle_gamma 69.7594(17)
_cell_formula_units_Z 1
_cell_length_a 10.6320(6)
_cell_length_b 13.0113(7)
_cell_length_c 13.1794(7)
_cell_measurement_reflns_used 9755
_cell_measurement_temperature 100(2)
_cell_measurement_theta_max 30.08
_cell_measurement_theta_min 2.37
_cell_volume 1656.48(16)
_computing_cell_refinement 'Saint 8.37a'
_computing_data_collection APEX2
_computing_data_reduction 'Saint 8.37a'
_computing_structure_refinement 'SHELXL 2019/2'
_computing_structure_solution 'SHELXT 2018/2'
_diffrn_ambient_temperature 100(2)
_diffrn_measured_fraction_theta_full 0.990
_diffrn_measured_fraction_theta_max 0.992
_diffrn_measurement_device_type 'Bruker D8 Quest'
_diffrn_measurement_method '\w scans'
_diffrn_radiation_type MoK\a
_diffrn_radiation_wavelength 0.71073
_diffrn_reflns_av_R_equivalents 0.0246
_diffrn_reflns_av_unetI/netI 0.0315
_diffrn_reflns_Laue_measured_fraction_full 0.990
_diffrn_reflns_Laue_measured_fraction_max 0.992
_diffrn_reflns_limit_h_max 14
_diffrn_reflns_limit_h_min -14
_diffrn_reflns_limit_k_max 17
_diffrn_reflns_limit_k_min -17
_diffrn_reflns_limit_l_max 17
_diffrn_reflns_limit_l_min -17
_diffrn_reflns_number 24492
_diffrn_reflns_point_group_measured_fraction_full 0.990
_diffrn_reflns_point_group_measured_fraction_max 0.992
_diffrn_reflns_theta_full 25.242
_diffrn_reflns_theta_max 28.700
_diffrn_reflns_theta_min 2.213
_diffrn_source 'microfocus source'
_exptl_absorpt_coefficient_mu 0.100
_exptl_absorpt_correction_T_max 0.971
_exptl_absorpt_correction_T_min 0.876
_exptl_absorpt_correction_type multi-scan
_exptl_absorpt_process_details SADABS
_exptl_crystal_colour black
_exptl_crystal_density_diffrn 1.194
_exptl_crystal_description prism
_exptl_crystal_F_000 644
_exptl_crystal_size_max 0.440
_exptl_crystal_size_mid 0.350
_exptl_crystal_size_min 0.180
_refine_diff_density_max 0.548
_refine_diff_density_min -0.536
_refine_diff_density_rms 0.049
_refine_ls_extinction_method none
_refine_ls_goodness_of_fit_ref 1.026
_refine_ls_hydrogen_treatment mixed
_refine_ls_matrix_type full
_refine_ls_number_parameters 415
_refine_ls_number_reflns 8503
_refine_ls_number_restraints 15
_refine_ls_restrained_S_all 1.026
_refine_ls_R_factor_all 0.0513
_refine_ls_R_factor_gt 0.0414
_refine_ls_shift/su_max 0.001
_refine_ls_shift/su_mean 0.000
_refine_ls_structure_factor_coef Fsqd
_refine_ls_weighting_details 'w=1/[\s^2^(Fo^2^)+(0.0452P)^2^+0.8779P] where P=(Fo^2^+2Fc^2^)/3'
_refine_ls_weighting_scheme calc
_refine_ls_wR_factor_gt 0.1015
_refine_ls_wR_factor_ref 0.1078
_reflns_Friedel_coverage 0.000
_reflns_number_gt 7204
_reflns_number_total 8503
_reflns_threshold_expression 'I > 2\s(I)'
_cod_data_source_file d4ce01199f2.cif
_cod_data_source_block alh2mianlithf2
_cod_depositor_comments 'Adding full bibliography for 7249926--7249932.cif.'
_cod_database_code 7249932
_shelx_shelxl_version_number 2019/3
_shelx_space_group_comment
;
The symmetry employed for this shelxl refinement is uniquely defined
by the following loop, which should always be used as a source of
symmetry information in preference to the above space-group names.
They are only intended as comments.
;
_shelx_estimated_absorpt_t_min 0.957
_shelx_estimated_absorpt_t_max 0.982

loop_
_space_group_symop_operation_xyz
'x, y, z'
'-x, -y, -z'

loop_
_atom_site_label
_atom_site_type_symbol
_atom_site_fract_x
_atom_site_fract_y
_atom_site_fract_z
_atom_site_U_iso_or_equiv
_atom_site_adp_type
_atom_site_occupancy
_atom_site_site_symmetry_order
_atom_site_calc_flag
_atom_site_refinement_flags_posn
_atom_site_refinement_flags_adp
_atom_site_refinement_flags_occupancy
_atom_site_disorder_assembly
_atom_site_disorder_group
Al1 Al 0.40554(3) 0.51208(3) 0.66552(3) 0.01159(8) Uani 1 1 d . . . . .
H1 H 0.3908(17) 0.5090(13) 0.7890(13) 0.027(4) Uiso 1 1 d . . . . .
H2 H 0.2986(17) 0.6099(14) 0.6223(13) 0.030(4) Uiso 1 1 d . . . . .
Li1 Li 0.5685(2) 0.54917(17) 0.77698(16) 0.0188(4) Uani 1 1 d . . . . .
O1 O 0.56666(8) 0.53549(7) 0.63809(6) 0.01359(16) Uani 1 1 d . . . . .
O2 O 0.54469(10) 0.69714(7) 0.80018(7) 0.02128(19) Uani 1 1 d . . . . .
O3 O 0.64433(9) 0.44696(7) 0.88581(7) 0.01924(18) Uani 1 1 d . . . . .
N1 N 0.59004(10) 0.62271(7) 0.36576(7) 0.01115(18) Uani 1 1 d . . . . .
C1 C 0.65416(11) 0.55420(9) 0.54290(8) 0.0119(2) Uani 1 1 d . . . . .
H1A H 0.6896(14) 0.4878(11) 0.5044(11) 0.011(3) Uiso 1 1 d . . . . .
C2 C 0.58030(11) 0.65543(9) 0.46986(8) 0.0116(2) Uani 1 1 d . . . . .
H2A H 0.4840(14) 0.6847(11) 0.5072(10) 0.009(3) Uiso 1 1 d . . . . .
C3 C 0.65114(12) 0.74032(9) 0.46759(8) 0.0129(2) Uani 1 1 d . . . . .
C4 C 0.76225(12) 0.69148(9) 0.52018(8) 0.0131(2) Uani 1 1 d . . . . .
C5 C 0.77135(11) 0.58361(9) 0.56446(8) 0.0129(2) Uani 1 1 d . . . . .
C6 C 0.87445(12) 0.52597(10) 0.61865(9) 0.0170(2) Uani 1 1 d . . . . .
H6A H 0.882265 0.453187 0.649932 0.020 Uiso 1 1 calc R U . . .
C7 C 0.96944(12) 0.57753(11) 0.62699(10) 0.0195(2) Uani 1 1 d . . . . .
H7A H 1.042109 0.537363 0.663121 0.023 Uiso 1 1 calc R U . . .
C8 C 0.95954(12) 0.68345(10) 0.58452(9) 0.0181(2) Uani 1 1 d . . . . .
H8A H 1.024940 0.715101 0.591565 0.022 Uiso 1 1 calc R U . . .
C9 C 0.85215(12) 0.74576(10) 0.53021(9) 0.0156(2) Uani 1 1 d . . . . .
C10 C 0.82331(13) 0.85715(10) 0.48646(10) 0.0187(2) Uani 1 1 d . . . . .
H10A H 0.881140 0.897595 0.489997 0.022 Uiso 1 1 calc R U . . .
C11 C 0.71191(14) 0.90634(10) 0.43907(10) 0.0198(2) Uani 1 1 d . . . . .
H11A H 0.692925 0.981518 0.412059 0.024 Uiso 1 1 calc R U . . .
C12 C 0.62358(13) 0.84919(10) 0.42875(9) 0.0167(2) Uani 1 1 d . . . . .
H12A H 0.547096 0.885613 0.395672 0.020 Uiso 1 1 calc R U . . .
C13 C 0.55238(11) 0.71245(9) 0.28713(8) 0.0116(2) Uani 1 1 d . . . . .
C14 C 0.41539(12) 0.77990(9) 0.28944(9) 0.0131(2) Uani 1 1 d . . . . .
C15 C 0.38375(13) 0.86481(9) 0.20969(9) 0.0170(2) Uani 1 1 d . . . . .
H15A H 0.292200 0.911944 0.212682 0.020 Uiso 1 1 calc R U . . .
C16 C 0.48349(13) 0.88163(10) 0.12616(10) 0.0193(2) Uani 1 1 d . . . . .
H16A H 0.459819 0.938101 0.071240 0.023 Uiso 1 1 calc R U . . .
C17 C 0.61776(13) 0.81550(10) 0.12345(9) 0.0176(2) Uani 1 1 d . . . . .
H17A H 0.685920 0.826799 0.066042 0.021 Uiso 1 1 calc R U . . .
C18 C 0.65471(12) 0.73237(9) 0.20380(9) 0.0139(2) Uani 1 1 d . . . . .
C19 C 0.29985(12) 0.76171(9) 0.37504(9) 0.0140(2) Uani 1 1 d . . . . .
H19A H 0.338310 0.692109 0.419148 0.017 Uiso 1 1 calc R U . . .
C20 C 0.18732(12) 0.74784(10) 0.32958(10) 0.0187(2) Uani 1 1 d . . . . .
H20A H 0.226998 0.688604 0.283275 0.028 Uiso 1 1 calc R U . . .
H20B H 0.143805 0.816724 0.289577 0.028 Uiso 1 1 calc R U . . .
H20C H 0.119042 0.729299 0.386758 0.028 Uiso 1 1 calc R U . . .
C21 C 0.24025(13) 0.85563(11) 0.44626(10) 0.0217(3) Uani 1 1 d . . . . .
H21A H 0.312365 0.860908 0.477927 0.033 Uiso 1 1 calc R U . . .
H21B H 0.167695 0.840807 0.501616 0.033 Uiso 1 1 calc R U . . .
H21C H 0.202635 0.925145 0.404712 0.033 Uiso 1 1 calc R U . . .
C22 C 0.80396(12) 0.66584(10) 0.20024(9) 0.0179(2) Uani 1 1 d . . . . .
H22A H 0.810504 0.614167 0.265719 0.022 Uiso 1 1 calc R U . . .
C23 C 0.86049(14) 0.59627(12) 0.10751(12) 0.0287(3) Uani 1 1 d . . . . .
H23A H 0.803683 0.550199 0.109924 0.043 Uiso 1 1 calc R U . . .
H23B H 0.954223 0.549239 0.111238 0.043 Uiso 1 1 calc R U . . .
H23C H 0.859830 0.644757 0.041898 0.043 Uiso 1 1 calc R U . . .
C24 C 0.89012(14) 0.73924(13) 0.19891(11) 0.0268(3) Uani 1 1 d . . . . .
H24A H 0.853247 0.781732 0.259870 0.040 Uiso 1 1 calc R U . . .
H24B H 0.887702 0.789729 0.134577 0.040 Uiso 1 1 calc R U . . .
H24C H 0.984569 0.693254 0.201434 0.040 Uiso 1 1 calc R U . . .
C25 C 0.64901(15) 0.73324(11) 0.82283(12) 0.0279(3) Uani 1 1 d D . . . .
H25A H 0.740545 0.690052 0.787628 0.033 Uiso 0.849(3) 1 calc R U P A 1
H25B H 0.647156 0.723958 0.899228 0.033 Uiso 0.849(3) 1 calc R U P A 1
H25C H 0.730537 0.718220 0.766240 0.033 Uiso 0.151(3) 1 calc R U P A 2
H25D H 0.676518 0.695814 0.889967 0.033 Uiso 0.151(3) 1 calc R U P A 2
C26 C 0.61643(19) 0.85442(13) 0.78127(18) 0.0337(5) Uani 0.849(3) 1 d D . P A 1
H26A H 0.664964 0.863718 0.708336 0.040 Uiso 0.849(3) 1 calc R U P A 1
H26B H 0.640539 0.896189 0.825841 0.040 Uiso 0.849(3) 1 calc R U P A 1
C27 C 0.46228(19) 0.89053(13) 0.78706(16) 0.0310(4) Uani 0.849(3) 1 d D . P A 1
H27A H 0.411754 0.904418 0.859161 0.037 Uiso 0.849(3) 1 calc R U P A 1
H27B H 0.430726 0.957105 0.738641 0.037 Uiso 0.849(3) 1 calc R U P A 1
C26* C 0.5813(11) 0.8561(4) 0.8294(8) 0.0337(5) Uani 0.151(3) 1 d D . P A 2
H26C H 0.648755 0.895294 0.820383 0.040 Uiso 0.151(3) 1 calc R U P A 2
H26D H 0.515255 0.872853 0.895710 0.040 Uiso 0.151(3) 1 calc R U P A 2
C27* C 0.5112(11) 0.8812(7) 0.7355(8) 0.0310(4) Uani 0.151(3) 1 d D . P A 2
H27C H 0.577708 0.877678 0.668757 0.037 Uiso 0.151(3) 1 calc R U P A 2
H27D H 0.440486 0.954537 0.735818 0.037 Uiso 0.151(3) 1 calc R U P A 2
C28 C 0.44815(17) 0.78942(11) 0.75246(11) 0.0290(3) Uani 1 1 d D . . . .
H28A H 0.354219 0.786163 0.777253 0.035 Uiso 0.849(3) 1 calc R U P A 1
H28B H 0.470297 0.790609 0.675166 0.035 Uiso 0.849(3) 1 calc R U P A 1
H28C H 0.357890 0.809774 0.799417 0.035 Uiso 0.151(3) 1 calc R U P A 2
H28D H 0.437452 0.772559 0.685062 0.035 Uiso 0.151(3) 1 calc R U P A 2
C29 C 0.60278(13) 0.35271(10) 0.93341(10) 0.0202(2) Uani 1 1 d . . . B 2
H29A H 0.572358 0.323045 0.882401 0.024 Uiso 1 1 calc R U . B 2
H29B H 0.527789 0.371986 0.994430 0.024 Uiso 1 1 calc R U . B 2
C30 C 0.73040(14) 0.27054(11) 0.96713(10) 0.0243(3) Uani 1 1 d . . . B 2
H30A H 0.794049 0.232150 0.907466 0.029 Uiso 1 1 calc R U . B 2
H30B H 0.708096 0.215416 1.023624 0.029 Uiso 1 1 calc R U . B 2
C31 C 0.78979(14) 0.34457(11) 1.00651(10) 0.0238(3) Uani 1 1 d . . . B 2
H31A H 0.751818 0.354477 1.081509 0.029 Uiso 1 1 calc R U . B 2
H31B H 0.890444 0.313610 0.996914 0.029 Uiso 1 1 calc R U . B 2
C32 C 0.74606(15) 0.45281(12) 0.93835(12) 0.0275(3) Uani 1 1 d . . . B 2
H32A H 0.707662 0.515221 0.982133 0.033 Uiso 1 1 calc R U . B 2
H32B H 0.825256 0.463614 0.886475 0.033 Uiso 1 1 calc R U . B 2
O1S O 0.87950(18) 0.86979(17) 0.89101(12) 0.0754(6) Uani 1 1 d . . . C 2
C1S C 0.93389(17) 0.94113(13) 0.91944(12) 0.0355(3) Uani 1 1 d . . . C 2
H1SA H 0.970983 0.909734 0.984371 0.043 Uiso 1 1 calc R U . C 2
H1SB H 0.862101 1.012602 0.932597 0.043 Uiso 1 1 calc R U . C 2
C2S C 1.04670(19) 0.95754(15) 0.83052(14) 0.0422(4) Uani 1 1 d . . . C 2
H2SA H 1.032212 1.036753 0.808357 0.051 Uiso 1 1 calc R U . C 2
H2SB H 1.137068 0.923783 0.851353 0.051 Uiso 1 1 calc R U . C 2
C3S C 1.0357(2) 0.90010(17) 0.74435(14) 0.0476(5) Uani 1 1 d . . . C 2
H3SA H 0.980548 0.952823 0.695170 0.057 Uiso 1 1 calc R U . C 2
H3SB H 1.126985 0.862233 0.704784 0.057 Uiso 1 1 calc R U . C 2
C4S C 0.9667(2) 0.81958(18) 0.80164(15) 0.0501(5) Uani 1 1 d . . . C 2
H4SA H 0.913367 0.804148 0.757063 0.060 Uiso 1 1 calc R U . C 2
H4SB H 1.034577 0.749572 0.822871 0.060 Uiso 1 1 calc R U . C 2

loop_
_atom_site_aniso_label
_atom_site_aniso_U_11
_atom_site_aniso_U_22
_atom_site_aniso_U_33
_atom_site_aniso_U_23
_atom_site_aniso_U_13
_atom_site_aniso_U_12
Al1 0.01321(16) 0.01182(16) 0.01120(16) -0.00122(12) -0.00297(12) -0.00534(12)
Li1 0.0260(11) 0.0171(10) 0.0156(9) 0.0001(8) -0.0079(8) -0.0080(8)
O1 0.0169(4) 0.0172(4) 0.0099(4) 0.0010(3) -0.0029(3) -0.0102(3)
O2 0.0298(5) 0.0162(4) 0.0209(4) -0.0016(3) -0.0085(4) -0.0089(4)
O3 0.0237(5) 0.0186(4) 0.0186(4) 0.0026(3) -0.0099(3) -0.0090(4)
N1 0.0144(4) 0.0116(4) 0.0088(4) -0.0001(3) -0.0030(3) -0.0058(3)
C1 0.0147(5) 0.0125(5) 0.0100(5) -0.0004(4) -0.0026(4) -0.0062(4)
C2 0.0143(5) 0.0115(5) 0.0103(5) -0.0006(4) -0.0027(4) -0.0056(4)
C3 0.0161(5) 0.0138(5) 0.0106(5) -0.0021(4) -0.0021(4) -0.0071(4)
C4 0.0148(5) 0.0148(5) 0.0109(5) -0.0024(4) -0.0003(4) -0.0068(4)
C5 0.0138(5) 0.0143(5) 0.0110(5) -0.0025(4) -0.0007(4) -0.0057(4)
C6 0.0164(6) 0.0171(5) 0.0177(5) -0.0007(4) -0.0040(4) -0.0054(4)
C7 0.0142(6) 0.0242(6) 0.0203(6) -0.0026(5) -0.0057(4) -0.0048(5)
C8 0.0145(5) 0.0246(6) 0.0185(6) -0.0048(5) -0.0026(4) -0.0095(5)
C9 0.0167(6) 0.0187(5) 0.0136(5) -0.0040(4) -0.0005(4) -0.0089(4)
C10 0.0234(6) 0.0188(6) 0.0190(6) -0.0039(4) -0.0027(5) -0.0132(5)
C11 0.0281(7) 0.0143(5) 0.0205(6) -0.0004(4) -0.0056(5) -0.0110(5)
C12 0.0221(6) 0.0146(5) 0.0158(5) -0.0004(4) -0.0063(4) -0.0074(5)
C13 0.0153(5) 0.0114(5) 0.0103(5) -0.0010(4) -0.0040(4) -0.0062(4)
C14 0.0154(5) 0.0126(5) 0.0133(5) -0.0019(4) -0.0033(4) -0.0061(4)
C15 0.0188(6) 0.0127(5) 0.0189(6) 0.0005(4) -0.0056(4) -0.0042(4)
C16 0.0265(6) 0.0156(5) 0.0166(6) 0.0049(4) -0.0073(5) -0.0088(5)
C17 0.0227(6) 0.0192(6) 0.0131(5) 0.0012(4) -0.0013(4) -0.0121(5)
C18 0.0160(5) 0.0149(5) 0.0130(5) -0.0010(4) -0.0025(4) -0.0080(4)
C19 0.0134(5) 0.0141(5) 0.0144(5) -0.0017(4) -0.0021(4) -0.0044(4)
C20 0.0148(6) 0.0227(6) 0.0201(6) -0.0035(5) -0.0032(4) -0.0071(5)
C21 0.0218(6) 0.0222(6) 0.0208(6) -0.0083(5) 0.0003(5) -0.0066(5)
C22 0.0142(5) 0.0233(6) 0.0162(5) 0.0004(4) -0.0009(4) -0.0082(5)
C23 0.0174(6) 0.0321(7) 0.0390(8) -0.0167(6) 0.0022(5) -0.0097(5)
C24 0.0191(6) 0.0398(8) 0.0274(7) -0.0128(6) -0.0001(5) -0.0151(6)
C25 0.0277(7) 0.0213(6) 0.0384(8) -0.0079(6) -0.0049(6) -0.0111(5)
C26 0.0375(10) 0.0212(7) 0.0420(12) -0.0092(8) 0.0076(8) -0.0156(7)
C27 0.0432(11) 0.0166(7) 0.0304(10) -0.0014(7) -0.0044(8) -0.0081(7)
C26* 0.0375(10) 0.0212(7) 0.0420(12) -0.0092(8) 0.0076(8) -0.0156(7)
C27* 0.0432(11) 0.0166(7) 0.0304(10) -0.0014(7) -0.0044(8) -0.0081(7)
C28 0.0408(8) 0.0212(6) 0.0247(7) 0.0002(5) -0.0139(6) -0.0058(6)
C29 0.0246(6) 0.0188(6) 0.0176(6) 0.0010(4) -0.0036(5) -0.0091(5)
C30 0.0293(7) 0.0185(6) 0.0190(6) 0.0007(5) -0.0041(5) -0.0017(5)
C31 0.0206(6) 0.0274(7) 0.0175(6) -0.0015(5) -0.0053(5) 0.0005(5)
C32 0.0237(7) 0.0244(7) 0.0383(8) 0.0008(6) -0.0186(6) -0.0060(5)
O1S 0.0797(11) 0.1302(15) 0.0477(8) -0.0504(10) 0.0214(8) -0.0743(11)
C1S 0.0414(9) 0.0343(8) 0.0290(8) -0.0088(6) -0.0102(6) -0.0050(7)
C2S 0.0438(10) 0.0425(9) 0.0419(9) -0.0017(7) -0.0136(8) -0.0132(8)
C3S 0.0443(10) 0.0645(12) 0.0290(8) -0.0075(8) -0.0091(7) -0.0082(9)
C4S 0.0612(12) 0.0619(12) 0.0357(9) -0.0205(9) -0.0094(8) -0.0227(10)

loop_
_atom_type_symbol
_atom_type_description
_atom_type_scat_dispersion_real
_atom_type_scat_dispersion_imag
_atom_type_scat_source
C C 0.0033 0.0016 'International Tables Vol C Tables 4.2.6.8 and 6.1.1.4'
H H 0.0000 0.0000 'International Tables Vol C Tables 4.2.6.8 and 6.1.1.4'
Li Li -0.0003 0.0001 'International Tables Vol C Tables 4.2.6.8 and 6.1.1.4'
N N 0.0061 0.0033 'International Tables Vol C Tables 4.2.6.8 and 6.1.1.4'
O O 0.0106 0.0060 'International Tables Vol C Tables 4.2.6.8 and 6.1.1.4'
Al Al 0.0645 0.0514 'International Tables Vol C Tables 4.2.6.8 and 6.1.1.4'

loop_
_geom_angle_atom_site_label_1
_geom_angle_atom_site_label_2
_geom_angle_atom_site_label_3
_geom_angle
_geom_angle_site_symmetry_1
_geom_angle_site_symmetry_3
_geom_angle_publ_flag
O1 Al1 N1 115.39(4) . 2_666 ?
O1 Al1 Li1 43.33(5) . . ?
N1 Al1 Li1 127.09(6) 2_666 . ?
O1 Al1 H1 93.4(6) . . ?
N1 Al1 H1 109.0(6) 2_666 . ?
Li1 Al1 H1 50.2(6) . . ?
O1 Al1 H2 110.7(6) . . ?
N1 Al1 H2 114.4(6) 2_666 . ?
Li1 Al1 H2 118.5(6) . . ?
H1 Al1 H2 112.0(9) . . ?
O1 Li1 O3 132.78(12) . . ?
O1 Li1 O2 112.83(11) . . ?
O3 Li1 O2 110.81(11) . . ?
O1 Li1 Al1 40.89(5) . . ?
O3 Li1 Al1 123.21(10) . . ?
O2 Li1 Al1 119.79(10) . . ?
O1 Li1 H1 76.6(5) . . ?
O3 Li1 H1 99.2(5) . . ?
O2 Li1 H1 116.8(5) . . ?
Al1 Li1 H1 35.8(4) . . ?
C1 O1 Al1 132.42(7) . . ?
C1 O1 Li1 131.20(9) . . ?
Al1 O1 Li1 95.78(8) . . ?
C28 O2 C25 109.25(10) . . ?
C28 O2 Li1 120.62(10) . . ?
C25 O2 Li1 124.96(10) . . ?
C32 O3 C29 108.45(9) . . ?
C32 O3 Li1 126.66(10) . . ?
C29 O3 Li1 124.80(10) . . ?
C13 N1 C2 114.85(8) . . ?
C13 N1 Al1 115.06(7) . 2_666 ?
C2 N1 Al1 127.45(7) . 2_666 ?
O1 C1 C5 110.49(9) . . ?
O1 C1 C2 112.52(9) . . ?
C5 C1 C2 104.79(9) . . ?
O1 C1 H1A 109.7(8) . . ?
C5 C1 H1A 110.4(8) . . ?
C2 C1 H1A 108.8(8) . . ?
N1 C2 C3 113.95(9) . . ?
N1 C2 C1 110.92(9) . . ?
C3 C2 C1 104.08(9) . . ?
N1 C2 H2A 112.7(8) . . ?
C3 C2 H2A 108.0(8) . . ?
C1 C2 H2A 106.5(8) . . ?
C12 C3 C4 118.40(10) . . ?
C12 C3 C2 132.68(11) . . ?
C4 C3 C2 108.88(9) . . ?
C5 C4 C9 123.47(11) . . ?
C5 C4 C3 112.62(10) . . ?
C9 C4 C3 123.88(10) . . ?
C6 C5 C4 119.07(10) . . ?
C6 C5 C1 131.81(10) . . ?
C4 C5 C1 109.10(10) . . ?
C5 C6 C7 118.62(11) . . ?
C5 C6 H6A 120.7 . . ?
C7 C6 H6A 120.7 . . ?
C8 C7 C6 122.21(11) . . ?
C8 C7 H7A 118.9 . . ?
C6 C7 H7A 118.9 . . ?
C7 C8 C9 120.32(11) . . ?
C7 C8 H8A 119.8 . . ?
C9 C8 H8A 119.8 . . ?
C4 C9 C8 116.25(11) . . ?
C4 C9 C10 116.26(11) . . ?
C8 C9 C10 127.48(11) . . ?
C11 C10 C9 119.99(11) . . ?
C11 C10 H10A 120.0 . . ?
C9 C10 H10A 120.0 . . ?
C10 C11 C12 122.63(11) . . ?
C10 C11 H11A 118.7 . . ?
C12 C11 H11A 118.7 . . ?
C3 C12 C11 118.73(11) . . ?
C3 C12 H12A 120.6 . . ?
C11 C12 H12A 120.6 . . ?
C14 C13 C18 119.22(10) . . ?
C14 C13 N1 121.66(10) . . ?
C18 C13 N1 119.10(10) . . ?
C15 C14 C13 119.38(10) . . ?
C15 C14 C19 118.48(10) . . ?
C13 C14 C19 122.12(10) . . ?
C16 C15 C14 121.25(11) . . ?
C16 C15 H15A 119.4 . . ?
C14 C15 H15A 119.4 . . ?
C17 C16 C15 119.50(11) . . ?
C17 C16 H16A 120.3 . . ?
C15 C16 H16A 120.3 . . ?
C16 C17 C18 121.09(11) . . ?
C16 C17 H17A 119.5 . . ?
C18 C17 H17A 119.5 . . ?
C17 C18 C13 119.47(11) . . ?
C17 C18 C22 119.21(10) . . ?
C13 C18 C22 121.32(10) . . ?
C14 C19 C20 111.70(9) . . ?
C14 C19 C21 111.28(9) . . ?
C20 C19 C21 110.33(10) . . ?
C14 C19 H19A 107.8 . . ?
C20 C19 H19A 107.8 . . ?
C21 C19 H19A 107.8 . . ?
C19 C20 H20A 109.5 . . ?
C19 C20 H20B 109.5 . . ?
H20A C20 H20B 109.5 . . ?
C19 C20 H20C 109.5 . . ?
H20A C20 H20C 109.5 . . ?
H20B C20 H20C 109.5 . . ?
C19 C21 H21A 109.5 . . ?
C19 C21 H21B 109.5 . . ?
H21A C21 H21B 109.5 . . ?
C19 C21 H21C 109.5 . . ?
H21A C21 H21C 109.5 . . ?
H21B C21 H21C 109.5 . . ?
C18 C22 C23 111.55(10) . . ?
C18 C22 C24 111.65(11) . . ?
C23 C22 C24 110.95(10) . . ?
C18 C22 H22A 107.5 . . ?
C23 C22 H22A 107.5 . . ?
C24 C22 H22A 107.5 . . ?
C22 C23 H23A 109.5 . . ?
C22 C23 H23B 109.5 . . ?
H23A C23 H23B 109.5 . . ?
C22 C23 H23C 109.5 . . ?
H23A C23 H23C 109.5 . . ?
H23B C23 H23C 109.5 . . ?
C22 C24 H24A 109.5 . . ?
C22 C24 H24B 109.5 . . ?
H24A C24 H24B 109.5 . . ?
C22 C24 H24C 109.5 . . ?
H24A C24 H24C 109.5 . . ?
H24B C24 H24C 109.5 . . ?
O2 C25 C26* 104.1(4) . . ?
O2 C25 C26 106.14(12) . . ?
O2 C25 H25A 110.5 . . ?
C26 C25 H25A 110.5 . . ?
O2 C25 H25B 110.5 . . ?
C26 C25 H25B 110.5 . . ?
H25A C25 H25B 108.7 . . ?
O2 C25 H25C 110.9 . . ?
C26* C25 H25C 110.9 . . ?
O2 C25 H25D 110.9 . . ?
C26* C25 H25D 110.9 . . ?
H25C C25 H25D 109.0 . . ?
C25 C26 C27 102.24(13) . . ?
C25 C26 H26A 111.3 . . ?
C27 C26 H26A 111.3 . . ?
C25 C26 H26B 111.3 . . ?
C27 C26 H26B 111.3 . . ?
H26A C26 H26B 109.2 . . ?
C28 C27 C26 100.65(13) . . ?
C28 C27 H27A 111.6 . . ?
C26 C27 H27A 111.6 . . ?
C28 C27 H27B 111.6 . . ?
C26 C27 H27B 111.6 . . ?
H27A C27 H27B 109.4 . . ?
C25 C26* C27* 97.8(6) . . ?
C25 C26* H26C 112.2 . . ?
C27* C26* H26C 112.2 . . ?
C25 C26* H26D 112.2 . . ?
C27* C26* H26D 112.2 . . ?
H26C C26* H26D 109.8 . . ?
C26* C27* C28 102.0(6) . . ?
C26* C27* H27C 111.4 . . ?
C28 C27* H27C 111.4 . . ?
C26* C27* H27D 111.4 . . ?
C28 C27* H27D 111.4 . . ?
H27C C27* H27D 109.2 . . ?
O2 C28 C27* 103.8(4) . . ?
O2 C28 C27 104.64(12) . . ?
O2 C28 H28A 110.8 . . ?
C27 C28 H28A 110.8 . . ?
O2 C28 H28B 110.8 . . ?
C27 C28 H28B 110.8 . . ?
H28A C28 H28B 108.9 . . ?
O2 C28 H28C 111.0 . . ?
C27* C28 H28C 111.0 . . ?
O2 C28 H28D 111.0 . . ?
C27* C28 H28D 111.0 . . ?
H28C C28 H28D 109.0 . . ?
O3 C29 C30 103.85(10) . . ?
O3 C29 H29A 111.0 . . ?
C30 C29 H29A 111.0 . . ?
O3 C29 H29B 111.0 . . ?
C30 C29 H29B 111.0 . . ?
H29A C29 H29B 109.0 . . ?
C29 C30 C31 102.01(10) . . ?
C29 C30 H30A 111.4 . . ?
C31 C30 H30A 111.4 . . ?
C29 C30 H30B 111.4 . . ?
C31 C30 H30B 111.4 . . ?
H30A C30 H30B 109.2 . . ?
C32 C31 C30 103.43(10) . . ?
C32 C31 H31A 111.1 . . ?
C30 C31 H31A 111.1 . . ?
C32 C31 H31B 111.1 . . ?
C30 C31 H31B 111.1 . . ?
H31A C31 H31B 109.0 . . ?
O3 C32 C31 107.16(11) . . ?
O3 C32 H32A 110.3 . . ?
C31 C32 H32A 110.3 . . ?
O3 C32 H32B 110.3 . . ?
C31 C32 H32B 110.3 . . ?
H32A C32 H32B 108.5 . . ?
C1S O1S C4S 109.22(14) . . ?
O1S C1S C2S 108.18(13) . . ?
O1S C1S H1SA 110.1 . . ?
C2S C1S H1SA 110.1 . . ?
O1S C1S H1SB 110.1 . . ?
C2S C1S H1SB 110.1 . . ?
H1SA C1S H1SB 108.4 . . ?
C3S C2S C1S 103.59(15) . . ?
C3S C2S H2SA 111.0 . . ?
C1S C2S H2SA 111.0 . . ?
C3S C2S H2SB 111.0 . . ?
C1S C2S H2SB 111.0 . . ?
H2SA C2S H2SB 109.0 . . ?
C4S C3S C2S 103.43(15) . . ?
C4S C3S H3SA 111.1 . . ?
C2S C3S H3SA 111.1 . . ?
C4S C3S H3SB 111.1 . . ?
C2S C3S H3SB 111.1 . . ?
H3SA C3S H3SB 109.0 . . ?
O1S C4S C3S 105.65(16) . . ?
O1S C4S H4SA 110.6 . . ?
C3S C4S H4SA 110.6 . . ?
O1S C4S H4SB 110.6 . . ?
C3S C4S H4SB 110.6 . . ?
H4SA C4S H4SB 108.7 . . ?

loop_
_geom_bond_atom_site_label_1
_geom_bond_atom_site_label_2
_geom_bond_distance
_geom_bond_site_symmetry_2
_geom_bond_publ_flag
Al1 O1 1.7878(9) . ?
Al1 N1 1.8513(10) 2_666 ?
Al1 Li1 2.717(2) . ?
Al1 H1 1.594(16) . ?
Al1 H2 1.513(17) . ?
Li1 O1 1.874(2) . ?
Li1 O3 1.903(2) . ?
Li1 O2 1.921(2) . ?
Li1 H1 2.094(17) . ?
O1 C1 1.4192(13) . ?
O2 C28 1.4419(16) . ?
O2 C25 1.4492(16) . ?
O3 C32 1.4405(15) . ?
O3 C29 1.4418(14) . ?
N1 C13 1.4334(13) . ?
N1 C2 1.4754(14) . ?
C1 C5 1.5196(15) . ?
C1 C2 1.5750(15) . ?
C1 H1A 0.991(14) . ?
C2 C3 1.5303(15) . ?
C2 H2A 0.999(14) . ?
C3 C12 1.3750(15) . ?
C3 C4 1.4100(16) . ?
C4 C5 1.4050(15) . ?
C4 C9 1.4095(15) . ?
C5 C6 1.3727(16) . ?
C6 C7 1.4238(17) . ?
C6 H6A 0.9500 . ?
C7 C8 1.3743(18) . ?
C7 H7A 0.9500 . ?
C8 C9 1.4186(17) . ?
C8 H8A 0.9500 . ?
C9 C10 1.4204(16) . ?
C10 C11 1.3724(18) . ?
C10 H10A 0.9500 . ?
C11 C12 1.4247(16) . ?
C11 H11A 0.9500 . ?
C12 H12A 0.9500 . ?
C13 C14 1.4131(16) . ?
C13 C18 1.4159(15) . ?
C14 C15 1.3965(15) . ?
C14 C19 1.5197(15) . ?
C15 C16 1.3876(17) . ?
C15 H15A 0.9500 . ?
C16 C17 1.3844(18) . ?
C16 H16A 0.9500 . ?
C17 C18 1.3981(16) . ?
C17 H17A 0.9500 . ?
C18 C22 1.5161(17) . ?
C19 C20 1.5295(16) . ?
C19 C21 1.5347(16) . ?
C19 H19A 1.0000 . ?
C20 H20A 0.9800 . ?
C20 H20B 0.9800 . ?
C20 H20C 0.9800 . ?
C21 H21A 0.9800 . ?
C21 H21B 0.9800 . ?
C21 H21C 0.9800 . ?
C22 C23 1.5280(18) . ?
C22 C24 1.5310(17) . ?
C22 H22A 1.0000 . ?
C23 H23A 0.9800 . ?
C23 H23B 0.9800 . ?
C23 H23C 0.9800 . ?
C24 H24A 0.9800 . ?
C24 H24B 0.9800 . ?
C24 H24C 0.9800 . ?
C25 C26* 1.518(4) . ?
C25 C26 1.5240(19) . ?
C25 H25A 0.9900 . ?
C25 H25B 0.9900 . ?
C25 H25C 0.9900 . ?
C25 H25D 0.9900 . ?
C26 C27 1.528(2) . ?
C26 H26A 0.9900 . ?
C26 H26B 0.9900 . ?
C27 C28 1.5275(19) . ?
C27 H27A 0.9900 . ?
C27 H27B 0.9900 . ?
C26* C27* 1.522(4) . ?
C26* H26C 0.9900 . ?
C26* H26D 0.9900 . ?
C27* C28 1.523(4) . ?
C27* H27C 0.9900 . ?
C27* H27D 0.9900 . ?
C28 H28A 0.9900 . ?
C28 H28B 0.9900 . ?
C28 H28C 0.9900 . ?
C28 H28D 0.9900 . ?
C29 C30 1.5147(18) . ?
C29 H29A 0.9900 . ?
C29 H29B 0.9900 . ?
C30 C31 1.529(2) . ?
C30 H30A 0.9900 . ?
C30 H30B 0.9900 . ?
C31 C32 1.5221(18) . ?
C31 H31A 0.9900 . ?
C31 H31B 0.9900 . ?
C32 H32A 0.9900 . ?
C32 H32B 0.9900 . ?
O1S C1S 1.388(2) . ?
O1S C4S 1.419(2) . ?
C1S C2S 1.517(2) . ?
C1S H1SA 0.9900 . ?
C1S H1SB 0.9900 . ?
C2S C3S 1.507(3) . ?
C2S H2SA 0.9900 . ?
C2S H2SB 0.9900 . ?
C3S C4S 1.487(3) . ?
C3S H3SA 0.9900 . ?
C3S H3SB 0.9900 . ?
C4S H4SA 0.9900 . ?
C4S H4SB 0.9900 . ?
